data_4518920
loop_
_publ_author_name
'Doma\'nski, Mateusz A.'
'Kraszewski, Karol'
'Paluch, Piotr'
'Gu\'nka, Piotr A.'

_publ_section_title
;
 Arsenic(III)-oxide Intercalates with Potassium Chloride: Water-Induced
 Varieties and New Synthesis Methods
;
_journal_name_full 'Crystal Growth &amp; Design'
_journal_paper_doi 10.1021/acs.cgd.1c00555
_journal_year 2021
_chemical_absolute_configuration ad
_chemical_formula_moiety 'As2 O3, 1(K), 1(Cl), 1.5(O2)'
_chemical_formula_sum 'As2 Cl K O6'
_chemical_formula_weight 320.39
_space_group_crystal_system hexagonal
_space_group_IT_number 183
_space_group_name_Hall 'P 6 -2'
_space_group_name_H-M_alt 'P 6 m m'
_atom_sites_solution_primary dual
_audit_creation_date 2021-01-14
_audit_creation_method
;
Olex2 1.3-dev
(compiled 2020.12.01 svn.r5f60950 for OlexSys, GUI svn.r6226)
;
_cell_angle_alpha 90
_cell_angle_beta 90
_cell_angle_gamma 120
_cell_formula_units_Z 1
_cell_length_a 5.2774(2)
_cell_length_b 5.2774(2)
_cell_length_c 8.3169(6)
_cell_measurement_reflns_used 2124
_cell_measurement_temperature 293(2)
_cell_measurement_theta_max 29.1690
_cell_measurement_theta_min 4.4240
_cell_volume 200.601(18)
_computing_cell_refinement 'CrysAlisPro 1.171.40.84a (Rigaku OD, 2020)'
_computing_data_collection 'CrysAlisPro 1.171.40.84a (Rigaku OD, 2020)'
_computing_data_reduction 'CrysAlisPro 1.171.40.84a (Rigaku OD, 2020)'
_computing_molecular_graphics 'Olex2 1.3-dev (Dolomanov et al., 2009)'
_computing_publication_material 'Olex2 1.3-dev (Dolomanov et al., 2009)'
_computing_structure_refinement 'SHELXL 2018/3 (Sheldrick, 2015)'
_computing_structure_solution 'SHELXT 2018/2 (Sheldrick, 2018)'
_diffrn_ambient_temperature 293(2)
_diffrn_detector 'CCD plate'
_diffrn_detector_area_resol_mean 10.3347
_diffrn_detector_type Atlas
_diffrn_measured_fraction_theta_full 0.990
_diffrn_measured_fraction_theta_max 0.993
_diffrn_measurement_details
;
List of Runs (angles in degrees, time in seconds):

  # Type    Start    End  Width  t~exp~   \w     \q     \k     \f   Frames
--------------------------------------------------------------------------
  1  \w    -44.00  59.00   1.00   24.00    --  -19.50  19.00  90.00  103
  2  \w    -49.00  54.00   1.00   24.00    --  -19.50  57.00 120.00  103
  3  \w   -109.00 -34.00   1.00   24.00    --  -19.50-179.00 150.00   75
  4  \w    -10.00  94.00   1.00   24.00    --   19.97  57.00  30.00  104
  5  \w    -59.00  54.00   1.00   24.00    --   19.97 -77.00 -30.00  113
  6  \w     56.00 110.00   1.00   24.00    --   19.97 179.00 -90.00   54
  7  \w    -20.00  26.00   1.00   24.00    --   19.97  97.00 156.00   46
  8  \w    -81.00 -42.00   1.00   24.00    --  -19.50 131.00 131.00   39
  9  \w    -46.00  56.00   1.00   24.00    --  -19.50  38.00-120.00  102
 10  \w     22.00  81.00   1.00   24.00    --   19.97-131.00  60.00   59
 11  \w     -4.00  62.00   1.00   24.00    --   19.97 -99.00  90.00   66
 12  \w    -10.00  94.00   1.00   24.00    --   19.97  57.00 -90.00  104
 13  \w    -10.00  94.00   1.00   24.00    --   19.97  57.00 150.00  104
;
_diffrn_measurement_device 'four-circle diffractometer'
_diffrn_measurement_device_type 'Xcalibur, Atlas, Gemini ultra'
_diffrn_measurement_method '\w scans'
_diffrn_orient_matrix_type 'CrysAlisPro convention (1999,Acta A55,543-557)'
_diffrn_orient_matrix_UB_11 -0.0303343000
_diffrn_orient_matrix_UB_12 -0.0523720000
_diffrn_orient_matrix_UB_13 -0.0802695000
_diffrn_orient_matrix_UB_21 0.1433974000
_diffrn_orient_matrix_UB_22 0.0216187000
_diffrn_orient_matrix_UB_23 -0.0070400000
_diffrn_orient_matrix_UB_31 -0.0509445000
_diffrn_orient_matrix_UB_32 -0.1445371000
_diffrn_orient_matrix_UB_33 0.0279446000
_diffrn_radiation_monochromator graphite
_diffrn_radiation_probe x-ray
_diffrn_radiation_type 'Mo K\a'
_diffrn_radiation_wavelength 0.71073
_diffrn_reflns_av_R_equivalents 0.0672
_diffrn_reflns_av_unetI/netI 0.0225
_diffrn_reflns_Laue_measured_fraction_full 0.990
_diffrn_reflns_Laue_measured_fraction_max 0.993
_diffrn_reflns_limit_h_max 7
_diffrn_reflns_limit_h_min -7
_diffrn_reflns_limit_k_max 7
_diffrn_reflns_limit_k_min -7
_diffrn_reflns_limit_l_max 11
_diffrn_reflns_limit_l_min -11
_diffrn_reflns_number 5769
_diffrn_reflns_point_group_measured_fraction_full 0.990
_diffrn_reflns_point_group_measured_fraction_max 0.993
_diffrn_reflns_theta_full 25.242
_diffrn_reflns_theta_max 29.374
_diffrn_reflns_theta_min 4.459
_diffrn_source 'fine-focus sealed X-ray tube'
_diffrn_source_type 'Enhance (Mo) X-ray Source'
_exptl_absorpt_coefficient_mu 9.154
_exptl_absorpt_correction_T_max 0.948
_exptl_absorpt_correction_T_min 0.510
_exptl_absorpt_correction_type analytical
_exptl_absorpt_process_details
;
CrysAlisPro 1.171.40.84a (Rigaku Oxford Diffraction, 2020)
Analytical numeric absorption correction using a multifaceted crystal
model based on expressions derived by R.C. Clark & J.S. Reid.
(Clark, R. C. & Reid, J. S. (1995). Acta Cryst. A51, 887-897)
Empirical absorption correction using spherical harmonics,
implemented in SCALE3 ABSPACK scaling algorithm.
;
_exptl_crystal_colour colourless
_exptl_crystal_colour_primary colourless
_exptl_crystal_density_diffrn 2.652
_exptl_crystal_description plate
_exptl_crystal_F_000 150
_exptl_crystal_size_max 0.096
_exptl_crystal_size_mid 0.055
_exptl_crystal_size_min 0.005
_refine_diff_density_max 1.269
_refine_diff_density_min -0.458
_refine_diff_density_rms 0.150
_refine_ls_abs_structure_details
;
 Refined as an inversion twin.
;
_refine_ls_abs_structure_Flack 0.47(6)
_refine_ls_extinction_method none
_refine_ls_goodness_of_fit_ref 1.064
_refine_ls_hydrogen_treatment undef
_refine_ls_matrix_type full
_refine_ls_number_parameters 21
_refine_ls_number_reflns 285
_refine_ls_number_restraints 1
_refine_ls_restrained_S_all 1.062
_refine_ls_R_factor_all 0.0289
_refine_ls_R_factor_gt 0.0279
_refine_ls_shift/su_max 0.000
_refine_ls_shift/su_mean 0.000
_refine_ls_structure_factor_coef Fsqd
_refine_ls_weighting_details 'w=1/[\s^2^(Fo^2^)+(0.0534P)^2^] where P=(Fo^2^+2Fc^2^)/3'
_refine_ls_weighting_scheme calc
_refine_ls_wR_factor_gt 0.0680
_refine_ls_wR_factor_ref 0.0686
_reflns_Friedel_coverage 0.887
_reflns_Friedel_fraction_full 0.989
_reflns_Friedel_fraction_max 0.993
_reflns_number_gt 278
_reflns_number_total 285
_reflns_threshold_expression 'I > 2\s(I)'
_cod_data_source_file cg1c00555_si_002.cif
_cod_data_source_block pg52intercalateX_KCl
_cod_original_cell_volume 200.60(2)
_cod_database_code 4518920
_shelx_shelxl_version_number 2018/3
_chemical_oxdiff_formula 'K As2 O3 Cl H4 O2'
_shelx_space_group_comment
;
The symmetry employed for this shelxl refinement is uniquely defined
by the following loop, which should always be used as a source of
symmetry information in preference to the above space-group names.
They are only intended as comments.
;
_reflns_odcompleteness_completeness 99.35
_reflns_odcompleteness_iscentric 1
_reflns_odcompleteness_theta 29.51
_olex2_refinement_description
;
1. Twinned data refinement
 Scales: 0.53(6)
 0.47(6)
2. Others
 Fixed Sof: O4(0.25)
;
_olex2_date_sample_data_collection 2018-12-05
_olex2_submission_special_instructions 'No special instructions were received'
_oxdiff_exptl_absorpt_empirical_details
;
Empirical correction (ABSPACK) includes:
- Absorption correction using spherical harmonics
- Frame scaling
;
_oxdiff_exptl_absorpt_empirical_full_max 1.137
_oxdiff_exptl_absorpt_empirical_full_min 0.888

loop_
_space_group_symop_operation_xyz
'x, y, z'
'-y, x-y, z'
'-x+y, -x, z'
'-x, -y, z'
'y, -x+y, z'
'x-y, x, z'
'-y, -x, z'
'-x+y, y, z'
'x, x-y, z'
'y, x, z'
'x-y, -y, z'
'-x, -x+y, z'

loop_
_atom_site_label
_atom_site_type_symbol
_atom_site_fract_x
_atom_site_fract_y
_atom_site_fract_z
_atom_site_U_iso_or_equiv
_atom_site_adp_type
_atom_site_occupancy
_atom_site_site_symmetry_order
_atom_site_calc_flag
_atom_site_refinement_flags_posn
_atom_site_refinement_flags_adp
_atom_site_refinement_flags_occupancy
_atom_site_disorder_assembly
_atom_site_disorder_group
As1 As 0.666667 0.333333 0.27610(18) 0.0138(3) Uani 1 6 d S T P . .
K1 K 0.000000 0.000000 -0.0018(5) 0.0318(10) Uani 1 12 d S T P . .
Cl1 Cl 1.000000 0.000000 0.4197(6) 0.0278(9) Uani 1 12 d S T P . .
O1 O 0.500000 0.500000 0.1580(9) 0.0148(14) Uani 1 4 d S T P . .
O4 O 0.369(6) 0.369(6) -0.256(5) 0.19(3) Uani 0.5 2 d S T P . .

loop_
_atom_site_aniso_label
_atom_site_aniso_U_11
_atom_site_aniso_U_22
_atom_site_aniso_U_33
_atom_site_aniso_U_23
_atom_site_aniso_U_13
_atom_site_aniso_U_12
As1 0.0076(3) 0.0076(3) 0.0263(5) 0.000 0.000 0.00378(17)
K1 0.0303(14) 0.0303(14) 0.035(2) 0.000 0.000 0.0152(7)
Cl1 0.0229(12) 0.0229(12) 0.037(3) 0.000 0.000 0.0115(6)
O1 0.010(2) 0.010(2) 0.028(3) 0.000 0.000 0.007(2)
O4 0.21(4) 0.21(4) 0.11(3) -0.03(2) -0.03(2) 0.06(3)

loop_
_atom_type_symbol
_atom_type_description
_atom_type_scat_dispersion_real
_atom_type_scat_dispersion_imag
_atom_type_scat_source
As As 0.0499 2.0058 'International Tables Vol C Tables 4.2.6.8 and 6.1.1.4'
Cl Cl 0.1484 0.1585 'International Tables Vol C Tables 4.2.6.8 and 6.1.1.4'
K K 0.2009 0.2494 'International Tables Vol C Tables 4.2.6.8 and 6.1.1.4'
O O 0.0106 0.0060 'International Tables Vol C Tables 4.2.6.8 and 6.1.1.4'

loop_
_exptl_crystal_face_index_h
_exptl_crystal_face_index_k
_exptl_crystal_face_index_l
_exptl_crystal_face_perp_dist
0 0 -1 0.0025
0 -1 0 0.0448
0 0 1 0.0025
-1 1 0 0.0341
1 -1 0 0.0210
1 0 0 0.0512
-1 0 0 0.0380
0 1 0 0.0316

loop_
_geom_angle_atom_site_label_1
_geom_angle_atom_site_label_2
_geom_angle_atom_site_label_3
_geom_angle
_geom_angle_site_symmetry_1
_geom_angle_site_symmetry_3
_geom_angle_publ_flag
O1 As1 O1 93.4(3) 2_655 3_665 ?
O1 As1 O1 93.4(3) 3_665 . ?
O1 As1 O1 93.4(3) 2_655 . ?
As1 O1 As1 114.4(4) . 4_665 ?

loop_
_geom_bond_atom_site_label_1
_geom_bond_atom_site_label_2
_geom_bond_distance
_geom_bond_site_symmetry_2
_geom_bond_publ_flag
As1 O1 1.813(4) 2_655 ?
As1 O1 1.813(4) . ?
As1 O1 1.813(4) 3_665 ?
O4 O4 1.38(6) 4_665 ?

loop_
_geom_torsion_atom_site_label_1
_geom_torsion_atom_site_label_2
_geom_torsion_atom_site_label_3
_geom_torsion_atom_site_label_4
_geom_torsion
_geom_torsion_site_symmetry_1
_geom_torsion_site_symmetry_2
_geom_torsion_site_symmetry_3
_geom_torsion_site_symmetry_4
_geom_torsion_publ_flag
O1 As1 O1 As1 133.18(17) 2_655 . . 4_665 ?
O1 As1 O1 As1 -133.18(17) 3_665 . . 4_665 ?

loop_
_twin_individual_id
_twin_individual_mass_fraction_refined
1 0.53(6)
2 0.47(6)

loop_
_exptl_oxdiff_crystal_face_indexfrac_h
_exptl_oxdiff_crystal_face_indexfrac_k
_exptl_oxdiff_crystal_face_indexfrac_l
_exptl_oxdiff_crystal_face_x
_exptl_oxdiff_crystal_face_y
_exptl_oxdiff_crystal_face_z
-0.0000 -0.0001 -1.0010 0.0804 0.0070 -0.0280
-0.0001 -1.0006 -0.0004 0.0524 -0.0216 0.1446
0.0000 0.0001 1.0010 -0.0804 -0.0070 0.0280
-1.0006 1.0006 0.0003 -0.0221 -0.1219 -0.0936
1.0006 -1.0006 -0.0003 0.0221 0.1219 0.0936
1.0007 0.0000 0.0001 -0.0304 0.1435 -0.0510
-1.0007 -0.0000 -0.0001 0.0304 -0.1435 0.0510
0.0001 1.0006 0.0004 -0.0524 0.0216 -0.1446
